data_9004182
loop_
_publ_author_name
'Szymanski, J. T.'

_publ_section_title
;
 The crystal structure of plumbojarosite Pb[Fe3(SO4)2(OH)6]2
;
_journal_name_full 'The Canadian Mineralogist'
_journal_page_first 659
_journal_page_last 668
_journal_volume 23
_journal_year 1985
_chemical_formula_sum 'Fe3 H6 O14 Pb S2'
_chemical_name_mineral Plumbojarosite
_space_group_IT_number 166
_symmetry_space_group_name_Hall '-R 3 2"'
_symmetry_space_group_name_H-M 'R -3 m :H'
_cell_angle_alpha 90
_cell_angle_beta 90
_cell_angle_gamma 120
_cell_length_a 7.3055
_cell_length_b 7.3055
_cell_length_c 33.675
_cell_formula_units_Z 6
_cell_volume 1556.461
_database_code_amcsd 0005207
_exptl_crystal_density_diffrn 4.282
_cod_original_cell_volume 1556.460
_cod_original_sg_symbol_H-M 'R -3 m'
_cod_original_formula_sum 'Pb S2 Fe3 O14 H6'
_cod_database_code 9004182

loop_
_space_group_symop_operation_xyz
x,y,z
2/3+x,1/3+y,1/3+z
1/3+x,2/3+y,2/3+z
x,x-y,z
2/3+x,1/3+x-y,1/3+z
1/3+x,2/3+x-y,2/3+z
y,x,-z
2/3+y,1/3+x,1/3-z
1/3+y,2/3+x,2/3-z
-x+y,y,z
2/3-x+y,1/3+y,1/3+z
1/3-x+y,2/3+y,2/3+z
-x,-x+y,-z
2/3-x,1/3-x+y,1/3-z
1/3-x,2/3-x+y,2/3-z
-y,-x,z
2/3-y,1/3-x,1/3+z
1/3-y,2/3-x,2/3+z
x-y,-y,-z
2/3+x-y,1/3-y,1/3-z
1/3+x-y,2/3-y,2/3-z
y,-x+y,-z
2/3+y,1/3-x+y,1/3-z
1/3+y,2/3-x+y,2/3-z
-x+y,-x,z
2/3-x+y,1/3-x,1/3+z
1/3-x+y,2/3-x,2/3+z
-x,-y,-z
2/3-x,1/3-y,1/3-z
1/3-x,2/3-y,2/3-z
-y,x-y,z
2/3-y,1/3+x-y,1/3+z
1/3-y,2/3+x-y,2/3+z
x-y,x,-z
2/3+x-y,1/3+x,1/3-z
1/3+x-y,2/3+x,2/3-z

loop_
_atom_site_aniso_label
_atom_site_aniso_U_11
_atom_site_aniso_U_22
_atom_site_aniso_U_33
_atom_site_aniso_U_12
_atom_site_aniso_U_13
_atom_site_aniso_U_23
Pb1 0.03860 0.03860 0.02830 0.01930 0.00000 0.00000
Pb2 0.02112 0.02112 0.01247 0.01056 0.00000 0.00000
S1 0.00672 0.00672 0.00714 0.00336 0.00000 0.00000
S2 0.00832 0.00832 0.00721 0.00416 0.00000 0.00000
Fe 0.00660 0.00496 0.01064 0.00248 0.00010 0.00020
O1 0.01340 0.01340 0.00750 0.00670 0.00000 0.00000
O2 0.01750 0.00820 0.01160 0.00410 0.00050 0.00100
O3 0.00790 0.01180 0.01590 0.00590 -0.00240 -0.00480
O4 0.01640 0.01640 0.00700 0.00820 0.00000 0.00000
O5 0.01420 0.00760 0.01130 0.00380 0.00070 0.00140
O6 0.00670 0.00780 0.01420 0.00390 -0.00090 -0.00180
H1 0.05600 0.00000 0.00000 0.00000 0.00000 0.00000
H2 0.06000 0.00000 0.00000 0.00000 0.00000 0.00000

loop_
_atom_site_label
_atom_site_fract_x
_atom_site_fract_y
_atom_site_fract_z
Pb1 0.00000 0.00000 0.00000
Pb2 0.00000 0.00000 0.50000
S1 0.00000 0.00000 0.15605
S2 0.00000 0.00000 0.65456
Fe 0.16457 0.32914 0.08228
O1 0.00000 0.00000 0.19934
O2 0.22315 0.44630 0.02688
O3 0.13053 0.26106 -0.06940
O4 0.00000 0.00000 0.69971
O5 0.22315 0.44630 0.52569
O6 0.12303 0.24606 0.43485
H1 0.17000 0.34000 -0.05200
H2 0.18030 0.36060 0.44300

loop_
_cod_related_entry_id
_cod_related_entry_database
_cod_related_entry_code
1 AMCSD 0005207
